data_7117361
loop_
_publ_author_name
'Yu-Hong Wang'
'Jing Wu'
'Xiao-Wei Zhao'
'Li-Wen Qian'
'Qin-Yu Zhu'
'Jie Dai'

_publ_section_title
;
 A nano-scale triangular ring cluster of indium-selenide: the structure
 and templating effect
;
_journal_name_full Chem.Commun.
_journal_page_first 10668
_journal_paper_doi 10.1039/C5cc03404C
_journal_volume 51
_journal_year 2015
_chemical_formula_sum 'C444 H1061 Cl9 In84 Mn23 N148 O7 Se150'
_chemical_formula_weight 31658.89
_space_group_crystal_system trigonal
_space_group_IT_number 167
_space_group_name_Hall '-R 3 2"c'
_space_group_name_H-M_alt 'R -3 c :H'
_symmetry_space_group_name_Hall '-R 3 2"c'
_symmetry_space_group_name_H-M 'R -3 c :H'
_atom_sites_solution_hydrogens .
_audit_creation_method SHELXL-2014/7
_audit_update_record
;
2015-04-16 deposited with the CCDC.
2015-05-21 downloaded from the CCDC.
;
_cell_angle_alpha 90
_cell_angle_beta 90
_cell_angle_gamma 120
_cell_formula_units_Z 6
_cell_length_a 34.7264(6)
_cell_length_b 34.7264(6)
_cell_length_c 155.851(3)
_cell_measurement_temperature 293(2)
_cell_volume 162765(5)
_computing_cell_refinement 'CrystalClear (Rigaku Corp., 2000)'
_computing_data_collection 'CrystalClear (Rigaku Corp., 2000)'
_computing_data_reduction 'CrystalClear (Rigaku Corp., 2000)'
_computing_molecular_graphics 'SHELXL-2014/7 (Sheldrick, 2014)'
_computing_publication_material 'SHELXL-2014/7 (Sheldrick, 2014)'
_computing_structure_refinement 'SHELXL-2014/7 (Sheldrick, 2014)'
_computing_structure_solution 'SHELXL-2014/7 (Sheldrick, 2014)'
_diffrn_ambient_temperature 293(2)
_diffrn_measured_fraction_theta_full 0.996
_diffrn_measured_fraction_theta_max 0.996
_diffrn_measurement_device_type 'Rigaku Saturn'
_diffrn_radiation_type MoK\a
_diffrn_radiation_wavelength 0.71073
_diffrn_reflns_av_R_equivalents 0.1278
_diffrn_reflns_av_unetI/netI 0.0400
_diffrn_reflns_laue_measured_fraction_full 0.996
_diffrn_reflns_laue_measured_fraction_max 0.996
_diffrn_reflns_limit_h_max 33
_diffrn_reflns_limit_h_min -33
_diffrn_reflns_limit_k_max 33
_diffrn_reflns_limit_k_min -33
_diffrn_reflns_limit_l_max 148
_diffrn_reflns_limit_l_min -148
_diffrn_reflns_number 314111
_diffrn_reflns_point_group_measured_fraction_full 0.996
_diffrn_reflns_point_group_measured_fraction_max 0.996
_diffrn_reflns_theta_full 19.782
_diffrn_reflns_theta_max 19.782
_diffrn_reflns_theta_min 2.954
_exptl_absorpt_coefficient_mu 7.092
_exptl_absorpt_correction_type multi-scan
_exptl_absorpt_process_details 'Jacobson, R. (1998) Private communication '
_exptl_crystal_density_diffrn 1.938
_exptl_crystal_F_000 88566
_exptl_crystal_size_max 0.500
_exptl_crystal_size_mid 0.350
_exptl_crystal_size_min 0.100
_refine_diff_density_max 11.073
_refine_diff_density_min -4.830
_refine_diff_density_rms 0.254
_refine_ls_extinction_coef .
_refine_ls_extinction_method none
_refine_ls_goodness_of_fit_ref 1.167
_refine_ls_hydrogen_treatment undef
_refine_ls_matrix_type full
_refine_ls_number_parameters 1214
_refine_ls_number_reflns 16330
_refine_ls_number_restraints 392
_refine_ls_restrained_S_all 1.157
_refine_ls_R_factor_all 0.1329
_refine_ls_R_factor_gt 0.0985
_refine_ls_shift/su_max 0.004
_refine_ls_shift/su_mean 0.000
_refine_ls_structure_factor_coef Fsqd
_refine_ls_weighting_details 'w=1/[\s^2^(Fo^2^)+(0.0100P)^2^+38000.0000P] where P=(Fo^2^+2Fc^2^)/3'
_refine_ls_weighting_scheme calc
_refine_ls_wR_factor_gt 0.1940
_refine_ls_wR_factor_ref 0.2164
_reflns_Friedel_coverage 0.000
_reflns_friedel_fraction_full .
_reflns_friedel_fraction_max .
_reflns_number_gt 12236
_reflns_number_total 16330
_reflns_threshold_expression 'I > 2\s(I)'
_cod_data_source_file c5cc03404c2.cif
_cod_data_source_block l
_cod_original_cell_volume 162764(6)
_cod_database_code 7117361
_shelx_shelxl_version_number 2014/7
_shelx_space_group_comment
;
The symmetry employed for this shelxl refinement is uniquely defined
by the following loop, which should always be used as a source of
symmetry information in preference to the above space-group names.
They are only intended as comments.
;
_shelx_estimated_absorpt_t_min 0.126
_shelx_estimated_absorpt_t_max 0.537

loop_
_space_group_symop_operation_xyz
'x, y, z'
'-y, x-y, z'
'-x+y, -x, z'
'y, x, -z+1/2'
'-x, -x+y, -z+1/2'
'x-y, -y, -z+1/2'
'x+2/3, y+1/3, z+1/3'
'-y+2/3, x-y+1/3, z+1/3'
'-x+y+2/3, -x+1/3, z+1/3'
'y+2/3, x+1/3, -z+5/6'
'-x+2/3, -x+y+1/3, -z+5/6'
'x-y+2/3, -y+1/3, -z+5/6'
'x+1/3, y+2/3, z+2/3'
'-y+1/3, x-y+2/3, z+2/3'
'-x+y+1/3, -x+2/3, z+2/3'
'y+1/3, x+2/3, -z+7/6'
'-x+1/3, -x+y+2/3, -z+7/6'
'x-y+1/3, -y+2/3, -z+7/6'
'-x, -y, -z'
'y, -x+y, -z'
'x-y, x, -z'
'-y, -x, z-1/2'
'x, x-y, z-1/2'
'-x+y, y, z-1/2'
'-x+2/3, -y+1/3, -z+1/3'
'y+2/3, -x+y+1/3, -z+1/3'
'x-y+2/3, x+1/3, -z+1/3'
'-y+2/3, -x+1/3, z-1/6'
'x+2/3, x-y+1/3, z-1/6'
'-x+y+2/3, y+1/3, z-1/6'
'-x+1/3, -y+2/3, -z+2/3'
'y+1/3, -x+y+2/3, -z+2/3'
'x-y+1/3, x+2/3, -z+2/3'
'-y+1/3, -x+2/3, z+1/6'
'x+1/3, x-y+2/3, z+1/6'
'-x+y+1/3, y+2/3, z+1/6'

loop_
_atom_site_label
_atom_site_type_symbol
_atom_site_fract_x
_atom_site_fract_y
_atom_site_fract_z
_atom_site_U_iso_or_equiv
_atom_site_adp_type
_atom_site_occupancy
_atom_site_site_symmetry_order
_atom_site_calc_flag
_atom_site_refinement_flags_posn
_atom_site_refinement_flags_adp
_atom_site_refinement_flags_occupancy
_atom_site_disorder_assembly
_atom_site_disorder_group
In1 In 1.19226(7) 0.87093(7) 0.05359(2) 0.0566(6) Uani 1 1 d . . . . .
In2 In 1.19979(7) 0.79174(7) 0.03617(2) 0.0548(6) Uani 1 1 d . . . . .
In3 In 1.13764(8) 0.74723(8) 0.05853(2) 0.0679(7) Uani 1 1 d . U . . .
In4 In 1.09241(7) 0.67369(7) 0.03779(2) 0.0588(6) Uani 1 1 d . . . . .
In5 In 1.07861(9) 0.61638(8) 0.06082(2) 0.0733(8) Uani 1 1 d . . . . .
In6 In 0.98735(14) 0.56553(13) 0.04356(2) 0.1584(19) Uani 1 1 d . . . . .
In7 In 1.07047(8) 0.50062(7) 0.05576(2) 0.0602(6) Uani 1 1 d . . . . .
In8 In 0.92913(10) 0.45292(9) 0.05003(2) 0.0936(9) Uani 1 1 d . . . . .
In9 In 1.11146(7) 0.43172(7) 0.04265(2) 0.0542(6) Uani 1 1 d . . . . .
In10 In 0.98123(8) 0.37575(8) 0.04957(2) 0.0656(7) Uani 1 1 d . . . . .
In11 In 1.02207(8) 0.28980(8) 0.04672(2) 0.0695(7) Uani 1 1 d . . . . .
In12 In 0.92001(12) 1.08670(11) 0.01516(2) 0.1256(14) Uani 1 1 d . . . . .
In13 In 0.82696(8) 0.96655(7) 0.00946(2) 0.0636(7) Uani 1 1 d . . . . .
In14 In 0.82495(8) 0.86629(7) 0.00991(2) 0.0634(7) Uani 1 1 d . . . . .
Mn1 Mn 0.0446(2) 0.3333 0.0833 0.086(3) Uani 1 2 d S T P . .
Mn2 Mn 0.0000 0.0000 0.11634(8) 0.096(3) Uani 1 3 d S T P . .
Mn3 Mn 1.07718(14) 0.79026(14) 0.03901(3) 0.0523(5) Uani 1 1 d . U . . .
Mn4 Mn 1.20976(13) 0.68809(13) 0.04927(3) 0.0401(11) Uani 1 1 d . . . . .
Mn5 Mn 1.02334(13) 0.46989(12) 0.02911(2) 0.0357(10) Uani 1 1 d D U . . .
Se1 Se 1.19252(12) 0.94568(11) 0.05421(2) 0.0698(10) Uani 1 1 d . . . . .
Se2 Se 1.16533(10) 0.84297(10) 0.03814(2) 0.0523(5) Uani 1 1 d . . . . .
Se3 Se 1.14722(12) 0.81843(11) 0.06557(2) 0.0717(10) Uani 1 1 d . . . . .
Se4 Se 1.21226(11) 0.76796(10) 0.05103(2) 0.0583(9) Uani 1 1 d . . . . .
Se5 Se 1.14971(11) 0.72499(11) 0.02654(2) 0.0620(9) Uani 1 1 d . . . . .
Se6 Se 1.07128(10) 0.71992(10) 0.04777(2) 0.0523(5) Uani 1 1 d . U . . .
Se7 Se 1.11846(16) 0.68792(13) 0.06999(2) 0.0951(14) Uani 1 1 d . . . . .
Se8 Se 1.12181(11) 0.63030(11) 0.04646(2) 0.0609(9) Uani 1 1 d . . . . .
Se9 Se 0.99663(14) 0.59355(13) 0.05870(3) 0.0915(13) Uani 1 1 d . . . . .
Se10 Se 1.01851(12) 0.61683(11) 0.03079(2) 0.0730(10) Uani 1 1 d . . . . .
Se11 Se 1.08516(13) 0.55398(11) 0.06826(2) 0.0757(11) Uani 1 1 d . . . . .
Se12 Se 1.14132(11) 0.51006(11) 0.04864(2) 0.0689(10) Uani 1 1 d . . . . .
Se13 Se 1.01836(11) 0.50498(11) 0.04402(2) 0.0629(9) Uani 1 1 d . . . . .
Se14 Se 0.90920(13) 0.50028(14) 0.04037(4) 0.1108(16) Uani 1 1 d . . . . .
Se15 Se 1.01953(12) 0.42410(11) 0.06266(2) 0.0694(10) Uani 1 1 d . . . . .
Se16 Se 1.15674(11) 0.43298(11) 0.02957(2) 0.0601(9) Uani 1 1 d . . . . .
Se17 Se 1.03128(10) 0.40234(10) 0.03592(2) 0.0575(9) Uani 1 1 d . . . . .
Se18 Se 0.90697(12) 0.37337(13) 0.04655(3) 0.0907(13) Uani 1 1 d . . . . .
Se19 Se 1.09070(10) 0.36948(10) 0.05397(2) 0.0559(9) Uani 1 1 d . . . . .
Se20 Se 0.95422(12) 0.29215(12) 0.05159(3) 0.0859(12) Uani 1 1 d . . . . .
Se21 Se 0.99334(13) 1.13375(14) 0.02275(3) 0.0873(12) Uani 1 1 d . . . . .
Se22 Se 0.79787(12) 1.00505(14) -0.00031(3) 0.0877(12) Uani 1 1 d . . . . .
Se23 Se 0.86866(16) 1.01361(13) 0.02241(3) 0.1010(15) Uani 1 1 d . . . . .
Se24 Se 0.87380(11) 0.93903(11) 0.00069(2) 0.0673(10) Uani 1 1 d . . . . .
Se25 Se 0.76724(11) 0.88842(11) 0.01471(3) 0.0740(10) Uani 1 1 d . . . . .
N1 N 1.0028(7) 0.7441(7) 0.03407(16) 0.0523(5) Uani 1 1 d . . . . .
N2 N 1.0848(7) 0.7761(7) 0.02491(15) 0.0523(5) Uani 1 1 d . . . . .
N3 N 1.0736(7) 0.8546(7) 0.03625(15) 0.0523(5) Uani 1 1 d . . . . .
N4 N 1.0559(7) 0.8061(8) 0.05187(15) 0.0523(5) Uani 1 1 d . . . . .
N5 N 1.2867(8) 0.7302(8) 0.04549(18) 0.067(8) Uani 1 1 d . . . . .
N6 N 1.2118(8) 0.6769(9) 0.03509(17) 0.075(8) Uani 1 1 d . . . . .
N7 N 1.2204(9) 0.6288(8) 0.05323(16) 0.068(7) Uani 1 1 d . U . . .
N8 N 1.2202(11) 0.6968(9) 0.06349(16) 0.084(9) Uani 1 1 d . . . . .
N9 N 1.0107(11) 0.4341(10) 0.01564(18) 0.093(10) Uani 1 1 d . U . . .
N10 N 0.9478(6) 0.4342(10) 0.0275(2) 0.104(11) Uani 1 1 d D U . . .
N11 N 1.0995(10) 0.5080(11) 0.0270(2) 0.101(10) Uani 1 1 d . U . . .
N12 N 1.0368(12) 0.5338(10) 0.02150(19) 0.099(11) Uani 1 1 d . . . . .
N13 N 1.0564(9) 0.3183(8) 0.03378(16) 0.066(7) Uani 1 1 d . . . . .
N14 N 0.9835(12) 0.2305(10) 0.0362(2) 0.113(12) Uani 1 1 d . . . . .
N15 N 0.8670(13) 0.4337(16) 0.0602(4) 0.17(2) Uani 1 1 d . . . . .
N16 N 0.9586(10) 0.4790(10) 0.06295(18) 0.090(10) Uani 1 1 d . . . . .
N17 N 0.8929(17) 1.1245(16) 0.0085(3) 0.174(14) Uani 1 1 d D U . . .
N19 N 0.0066(12) 0.3609(11) 0.09124(19) 0.098(10) Uani 1 1 d . . . . .
N20 N 0.0823(10) 0.3970(11) 0.07584(19) 0.095(9) Uani 1 1 d . U . . .
N21 N 0.0705(10) 0.2955(10) 0.07564(16) 0.081(9) Uani 1 1 d . . . . .
N23 N 0.820(2) 0.735(3) 0.0643(4) 0.28(4) Uani 1 1 d . . . . .
C1 C 1.0039(14) 0.7325(16) 0.0257(3) 0.13(2) Uani 1 1 d . . . . .
C2 C 0.9598(16) 0.6949(16) 0.0228(3) 0.121(15) Uani 1 1 d . U . . .
C3 C 0.963(2) 0.679(2) 0.0136(4) 0.16(2) Uani 1 1 d . U . . .
C4 C 1.0008(17) 0.6872(16) 0.0092(3) 0.122(15) Uani 1 1 d . U . . .
C5 C 1.0438(15) 0.7248(13) 0.0126(2) 0.099(13) Uani 1 1 d . . . . .
C6 C 1.0402(16) 0.7371(18) 0.0217(3) 0.14(2) Uani 1 1 d . . . . .
C7 C 1.0572(15) 0.8656(15) 0.0439(3) 0.111(14) Uani 1 1 d . U . . .
C8 C 1.0648(12) 0.9152(13) 0.0429(3) 0.090(12) Uani 1 1 d . . . . .
C9 C 1.046(2) 0.9230(18) 0.0516(4) 0.152(16) Uani 1 1 d . U . . .
C10 C 1.0509(19) 0.9092(18) 0.0598(4) 0.141(15) Uani 1 1 d . U . . .
C11 C 1.0438(19) 0.8609(18) 0.0600(3) 0.14(2) Uani 1 1 d . . . . .
C12 C 1.0609(16) 0.8518(15) 0.0517(3) 0.113(15) Uani 1 1 d . . . . .
C13 C 1.2899(15) 0.7266(15) 0.0358(3) 0.110(14) Uani 1 1 d . U . . .
C14 C 1.3378(12) 0.7576(12) 0.0331(3) 0.102(14) Uani 1 1 d . . . . .
C15 C 1.3388(19) 0.754(2) 0.0238(4) 0.16(2) Uani 1 1 d . U . . .
C16 C 1.3060(16) 0.7323(17) 0.0184(3) 0.127(12) Uani 1 1 d . U . . .
C17 C 1.2585(14) 0.7044(15) 0.0217(2) 0.111(12) Uani 1 1 d . U . . .
C18 C 1.2554(13) 0.7027(18) 0.0316(3) 0.15(2) Uani 1 1 d . . . . .
C19 C 1.2350(17) 0.6652(17) 0.0671(3) 0.126(18) Uani 1 1 d . . . . .
C20 C 1.2303(16) 0.6629(13) 0.0772(2) 0.107(14) Uani 1 1 d . . . . .
C21 C 1.244(3) 0.629(2) 0.0800(4) 0.20(3) Uani 1 1 d . . . . .
C22 C 1.228(2) 0.5902(19) 0.0763(3) 0.16(2) Uani 1 1 d . . . . .
C23 C 1.2297(13) 0.5917(12) 0.0665(3) 0.097(13) Uani 1 1 d . . . . .
C24 C 1.2172(13) 0.6243(13) 0.0624(2) 0.088(10) Uani 1 1 d . U . . .
C25 C 0.9631(15) 0.3924(15) 0.0162(3) 0.111(14) Uani 1 1 d . U . . .
C26 C 0.9489(19) 0.3705(18) 0.0070(3) 0.145(18) Uani 1 1 d . U . . .
C27 C 0.8993(19) 0.3322(18) 0.0080(4) 0.17(3) Uani 1 1 d . . . . .
C28 C 0.870(3) 0.351(3) 0.0105(6) 0.23(3) Uani 1 1 d . U . . .
C29 C 0.884(2) 0.369(2) 0.0205(4) 0.18(2) Uani 1 1 d . U . . .
C30 C 0.9344(15) 0.4134(16) 0.0187(3) 0.118(15) Uani 1 1 d . U . . .
C31 C 1.1095(17) 0.5421(16) 0.0208(3) 0.125(12) Uani 1 1 d . U . . .
C32 C 1.143(2) 0.558(2) 0.0166(4) 0.187(18) Uani 1 1 d . U . . .
C33 C 1.155(2) 0.594(2) 0.0092(4) 0.178(18) Uani 1 1 d . U . . .
C34 C 1.128(2) 0.616(2) 0.0108(6) 0.24(5) Uani 1 1 d . . . . .
C35 C 1.096(2) 0.6052(19) 0.0156(4) 0.17(3) Uani 1 1 d . . . . .
C36 C 1.0843(17) 0.5665(16) 0.0219(3) 0.116(12) Uani 1 1 d . U . . .
C37 C 1.0449(11) 0.2825(10) 0.0272(3) 0.080(9) Uani 1 1 d . U . . .
C38 C 1.0600(15) 0.3023(14) 0.0182(2) 0.099(13) Uani 1 1 d . . . . .
C39 C 1.0333(15) 0.3226(14) 0.0153(3) 0.102(13) Uani 1 1 d . . . . .
C40 C 0.9830(16) 0.2892(15) 0.0153(3) 0.104(14) Uani 1 1 d . . . . .
C41 C 0.9677(12) 0.2711(12) 0.0245(3) 0.087(12) Uani 1 1 d . . . . .
C42 C 0.9963(12) 0.2504(11) 0.0275(3) 0.082(9) Uani 1 1 d . U . . .
C43 C 0.893(4) 0.463(3) 0.0675(6) 0.24(4) Uani 1 1 d . U . . .
C44 C 0.854(4) 0.453(3) 0.0745(7) 0.30(5) Uani 1 1 d . U . . .
C46 C 0.902(3) 0.481(3) 0.0831(5) 0.25(3) Uani 1 1 d D U . . .
C47 C 0.942(3) 0.486(3) 0.0781(5) 0.24(3) Uani 1 1 d D U . . .
C48 C 0.927(2) 0.457(3) 0.0702(5) 0.20(3) Uani 1 1 d D . . . .
C49 C 0.873(2) 1.147(2) 0.0134(4) 0.196(16) Uani 1 1 d D U . . .
C50 C 0.854(2) 1.169(2) 0.0073(4) 0.22(2) Uani 1 1 d D U . . .
C51 C 0.752(5) 1.189(5) -0.0044(8) 0.46(8) Uani 1 1 d . U . . .
C52 C 0.833(3) 1.182(3) 0.0200(6) 0.30(4) Uani 1 1 d . U . . .
C54 C 0.8776(16) 1.1199(16) 0.0251(3) 0.141(18) Uani 1 1 d . U . . .
C55 C -0.0379(18) 0.3392(18) 0.0879(3) 0.130(17) Uani 1 1 d . U . . .
C56 C -0.0632(18) 0.3628(18) 0.0917(3) 0.139(18) Uani 1 1 d . U . . .
C57 C -0.112(2) 0.338(2) 0.0879(4) 0.19(3) Uani 1 1 d . U . . .
C58 C 0.1251(16) 0.4197(16) 0.0783(3) 0.126(12) Uani 1 1 d . U . . .
C59 C 0.0306(19) 0.2039(18) 0.0934(3) 0.147(19) Uani 1 1 d . U . . .
C60 C 0.070(2) 0.1976(18) 0.0923(4) 0.147(19) Uani 1 1 d . U . . .
C61 C 0.0761(19) 0.1926(19) 0.0828(4) 0.156(14) Uani 1 1 d . U . . .
C62 C 0.0917(18) 0.2359(18) 0.0781(3) 0.144(12) Uani 1 1 d . U . . .
C63 C 0.0565(17) 0.2528(17) 0.0793(3) 0.127(12) Uani 1 1 d . U . . .
C64 C 0.8454(19) 0.748(3) 0.0471(5) 0.24(3) Uani 1 1 d . U . . .
C65 C 0.866(3) 0.809(3) 0.0664(5) 0.22(3) Uani 1 1 d . U . . .
C66 C 0.887(3) 0.813(4) 0.0462(6) 0.28(3) Uani 1 1 d . U . . .
C67 C 0.905(3) 0.860(3) 0.0532(7) 0.28(3) Uani 1 1 d . U . . .
C68 C 0.905(3) 0.852(3) 0.0630(6) 0.25(4) Uani 1 1 d . U . . .
C69 C 0.861(3) 0.773(3) 0.0592(6) 0.24(4) Uani 1 1 d . U . . .
O1 O 1.0000 1.0000 0.0000 0.20(4) Uani 1 6 d S T P . .
O2 O 0.7962(16) 0.7161(19) 0.0812(3) 0.24(2) Uani 1 1 d . . . . .
Cl1 Cl 0.5000 0.5000 0.0000 0.054(3) Uani 1 2 d S . P . .
Cl2 Cl 0.9409(6) 0.7356(9) 0.04785(15) 0.275(13) Uani 1 1 d . . . . .
C70 C 0.926(4) 0.553(4) 0.0055(8) 0.33(5) Uani 1 1 d . U . . .
C71 C 0.872(4) 0.537(4) 0.0188(8) 0.37(6) Uani 1 1 d . U . . .
C72 C 0.917(5) 0.524(5) 0.0138(8) 0.35(6) Uani 1 1 d . U . . .
C73 C 0.861(7) 0.478(6) 0.0110(11) 0.52(10) Uani 1 1 d . U . . .
C74 C 0.901(3) 0.564(3) -0.0080(9) 0.35(6) Uani 1 1 d . U . . .

loop_
_atom_site_aniso_label
_atom_site_aniso_U_11
_atom_site_aniso_U_22
_atom_site_aniso_U_33
_atom_site_aniso_U_23
_atom_site_aniso_U_13
_atom_site_aniso_U_12
In1 0.0538(15) 0.0543(15) 0.0654(15) -0.0055(12) 0.0054(12) 0.0298(12)
In2 0.0562(15) 0.0481(14) 0.0640(14) 0.0009(12) 0.0064(12) 0.0290(12)
In3 0.0780(18) 0.0548(15) 0.0723(16) 0.0018(13) 0.0207(14) 0.0342(14)
In4 0.0543(15) 0.0469(14) 0.0757(16) -0.0005(12) 0.0051(12) 0.0258(12)
In5 0.0826(19) 0.0530(16) 0.0814(18) 0.0084(13) 0.0212(15) 0.0318(14)
In6 0.133(3) 0.112(3) 0.112(3) 0.014(2) 0.011(2) -0.027(3)
In7 0.0629(16) 0.0484(14) 0.0670(16) 0.0079(12) 0.0030(12) 0.0261(13)
In8 0.080(2) 0.079(2) 0.127(2) 0.0189(18) 0.0237(18) 0.0440(17)
In9 0.0528(14) 0.0419(13) 0.0659(15) 0.0058(11) -0.0021(12) 0.0223(12)
In10 0.0540(15) 0.0525(15) 0.0834(18) 0.0121(13) 0.0069(13) 0.0215(13)
In11 0.0602(16) 0.0516(15) 0.0902(19) 0.0123(13) -0.0022(14) 0.0232(13)
In12 0.107(3) 0.082(2) 0.103(2) 0.0072(19) -0.008(2) -0.017(2)
In13 0.0591(16) 0.0486(15) 0.0816(17) 0.0028(12) 0.0088(13) 0.0258(13)
In14 0.0546(15) 0.0510(15) 0.0835(17) 0.0020(13) 0.0067(13) 0.0255(13)
Mn1 0.087(4) 0.115(7) 0.065(5) 0.034(5) 0.017(2) 0.058(3)
Mn2 0.076(4) 0.076(4) 0.135(10) 0.000 0.000 0.038(2)
Mn3 0.0457(12) 0.0459(12) 0.0668(13) -0.0089(10) 0.0040(10) 0.0240(10)
Mn4 0.042(3) 0.035(2) 0.048(3) 0.002(2) -0.001(2) 0.022(2)
Mn5 0.041(3) 0.023(2) 0.044(2) 0.0042(19) -0.010(2) 0.016(2)
Se1 0.065(2) 0.064(2) 0.094(3) -0.006(2) 0.011(2) 0.042(2)
Se2 0.0457(12) 0.0459(12) 0.0668(13) -0.0089(10) 0.0040(10) 0.0240(10)
Se3 0.080(3) 0.060(2) 0.069(2) -0.0050(18) 0.0213(19) 0.030(2)
Se4 0.065(2) 0.054(2) 0.062(2) -0.0034(16) 0.0029(17) 0.0347(18)
Se5 0.066(2) 0.050(2) 0.069(2) -0.0061(17) 0.0059(18) 0.0284(18)
Se6 0.0457(12) 0.0459(12) 0.0668(13) -0.0089(10) 0.0040(10) 0.0240(10)
Se7 0.138(4) 0.059(2) 0.071(3) 0.006(2) 0.026(3) 0.036(3)
Se8 0.062(2) 0.053(2) 0.070(2) -0.0002(17) 0.0029(18) 0.0297(18)
Se9 0.086(3) 0.076(3) 0.119(3) 0.008(2) 0.035(3) 0.044(2)
Se10 0.062(2) 0.054(2) 0.099(3) 0.004(2) -0.010(2) 0.0262(19)
Se11 0.098(3) 0.057(2) 0.066(2) 0.0057(18) 0.009(2) 0.033(2)
Se12 0.050(2) 0.044(2) 0.104(3) -0.0064(19) 0.0002(19) 0.0176(17)
Se13 0.060(2) 0.060(2) 0.075(2) 0.0119(18) 0.0072(18) 0.0352(19)
Se14 0.058(3) 0.075(3) 0.193(5) 0.018(3) -0.008(3) 0.028(2)
Se15 0.079(3) 0.055(2) 0.071(2) 0.0178(18) 0.0088(19) 0.031(2)
Se16 0.062(2) 0.060(2) 0.063(2) 0.0116(17) 0.0014(17) 0.0335(18)
Se17 0.053(2) 0.048(2) 0.070(2) 0.0055(17) -0.0023(17) 0.0243(17)
Se18 0.056(2) 0.067(3) 0.145(4) 0.014(2) 0.005(2) 0.027(2)
Se19 0.055(2) 0.0453(19) 0.064(2) 0.0082(16) 0.0047(16) 0.0230(17)
Se20 0.056(2) 0.055(2) 0.135(4) 0.029(2) 0.014(2) 0.020(2)
Se21 0.078(3) 0.087(3) 0.083(3) 0.000(2) 0.006(2) 0.030(2)
Se22 0.067(3) 0.091(3) 0.119(3) 0.034(2) 0.023(2) 0.049(2)
Se23 0.122(4) 0.064(3) 0.075(3) -0.001(2) 0.009(3) 0.015(3)
Se24 0.068(2) 0.057(2) 0.084(2) 0.0114(19) 0.0159(19) 0.036(2)
Se25 0.055(2) 0.054(2) 0.110(3) 0.004(2) 0.020(2) 0.0248(19)
N1 0.0457(12) 0.0459(12) 0.0668(13) -0.0089(10) 0.0040(10) 0.0240(10)
N2 0.0457(12) 0.0459(12) 0.0668(13) -0.0089(10) 0.0040(10) 0.0240(10)
N3 0.0457(12) 0.0459(12) 0.0668(13) -0.0089(10) 0.0040(10) 0.0240(10)
N4 0.0457(12) 0.0459(12) 0.0668(13) -0.0089(10) 0.0040(10) 0.0240(10)
N5 0.044(16) 0.057(17) 0.10(2) -0.011(15) -0.011(15) 0.026(14)
N6 0.026(15) 0.08(2) 0.09(2) -0.016(16) 0.006(14) 0.005(15)
N7 0.081(17) 0.066(16) 0.064(14) 0.004(14) -0.006(14) 0.043(14)
N8 0.14(3) 0.08(2) 0.055(18) -0.012(15) -0.024(18) 0.07(2)
N9 0.102(17) 0.087(16) 0.077(15) 0.003(13) -0.006(13) 0.037(13)
N10 0.067(16) 0.09(2) 0.11(3) 0.00(2) -0.037(19) 0.010(18)
N11 0.095(17) 0.092(17) 0.117(18) 0.030(14) 0.006(14) 0.048(14)
N12 0.13(3) 0.08(2) 0.09(2) -0.006(18) -0.04(2) 0.06(2)
N13 0.073(19) 0.049(17) 0.064(17) -0.006(14) -0.009(14) 0.023(15)
N14 0.12(3) 0.06(2) 0.10(3) -0.017(19) -0.02(2) 0.00(2)
N15 0.08(3) 0.15(4) 0.28(6) 0.06(4) 0.10(3) 0.05(3)
N16 0.09(2) 0.08(2) 0.09(2) 0.038(18) 0.057(19) 0.035(19)
N17 0.19(3) 0.19(3) 0.20(3) 0.01(2) 0.00(2) 0.13(2)
N19 0.11(3) 0.13(3) 0.08(2) 0.03(2) 0.02(2) 0.08(2)
N20 0.083(16) 0.105(18) 0.085(16) 0.041(14) -0.007(14) 0.037(14)
N21 0.11(2) 0.10(2) 0.052(17) 0.028(16) 0.029(16) 0.06(2)
N23 0.17(6) 0.41(11) 0.24(7) -0.06(7) -0.05(5) 0.14(7)
C1 0.06(3) 0.13(4) 0.15(4) -0.06(3) 0.04(3) 0.01(3)
C2 0.11(2) 0.11(2) 0.12(2) -0.006(17) -0.002(17) 0.043(16)
C3 0.16(3) 0.16(3) 0.16(3) -0.010(18) -0.011(18) 0.071(19)
C4 0.12(2) 0.11(2) 0.12(2) -0.006(17) -0.010(17) 0.056(17)
C5 0.13(4) 0.09(3) 0.09(3) -0.04(2) -0.05(3) 0.07(3)
C6 0.09(4) 0.16(5) 0.13(4) -0.06(4) -0.01(3) 0.03(3)
C7 0.13(2) 0.11(2) 0.10(2) -0.005(16) -0.006(17) 0.065(16)
C8 0.07(3) 0.09(3) 0.12(3) -0.03(2) -0.02(2) 0.06(2)
C9 0.18(2) 0.14(2) 0.16(2) -0.013(17) 0.006(17) 0.092(17)
C10 0.18(3) 0.13(2) 0.15(3) -0.03(2) 0.01(2) 0.10(2)
C11 0.23(6) 0.19(5) 0.08(3) -0.02(3) 0.01(3) 0.16(5)
C12 0.15(4) 0.13(4) 0.07(3) 0.02(3) 0.03(3) 0.08(3)
C13 0.09(2) 0.12(2) 0.09(2) 0.006(16) -0.002(16) 0.029(16)
C14 0.07(3) 0.08(3) 0.10(3) 0.01(2) 0.05(2) -0.01(2)
C15 0.14(3) 0.17(3) 0.15(3) 0.003(18) -0.001(18) 0.065(19)
C16 0.110(18) 0.14(2) 0.100(18) -0.021(15) 0.025(14) 0.042(14)
C17 0.09(2) 0.14(2) 0.08(2) -0.031(18) 0.025(17) 0.043(19)
C18 0.04(3) 0.21(5) 0.08(3) -0.03(3) 0.01(2) -0.01(3)
C19 0.18(5) 0.14(4) 0.09(3) -0.02(3) -0.07(3) 0.11(4)
C20 0.17(4) 0.09(3) 0.07(3) 0.02(2) 0.00(3) 0.07(3)
C21 0.37(10) 0.12(4) 0.14(5) -0.01(4) -0.14(6) 0.14(6)
C22 0.29(8) 0.13(5) 0.09(4) 0.04(3) 0.00(4) 0.13(5)
C23 0.11(3) 0.07(3) 0.13(4) 0.01(2) -0.04(3) 0.05(2)
C24 0.10(2) 0.076(19) 0.076(16) -0.003(18) -0.003(18) 0.034(17)
C25 0.12(2) 0.11(2) 0.11(2) -0.019(16) -0.006(16) 0.056(16)
C26 0.16(3) 0.13(3) 0.14(3) 0.00(2) -0.03(2) 0.07(2)
C27 0.13(5) 0.11(4) 0.27(7) -0.04(4) -0.10(5) 0.04(4)
C28 0.23(4) 0.23(4) 0.24(4) -0.02(3) 0.00(3) 0.12(3)
C29 0.16(3) 0.18(3) 0.17(3) -0.02(3) 0.00(2) 0.07(2)
C30 0.10(2) 0.12(3) 0.13(3) -0.01(2) -0.02(2) 0.05(2)
C31 0.13(2) 0.11(2) 0.15(2) 0.048(17) 0.044(18) 0.072(16)
C32 0.19(3) 0.20(3) 0.19(3) 0.07(2) 0.05(2) 0.10(2)
C33 0.18(3) 0.19(3) 0.18(3) 0.08(2) 0.06(3) 0.11(3)
C34 0.23(8) 0.22(7) 0.38(11) 0.17(8) 0.17(8) 0.19(7)
C35 0.24(7) 0.14(5) 0.19(6) 0.06(4) 0.13(5) 0.14(5)
C36 0.13(2) 0.095(19) 0.14(2) 0.039(17) 0.036(18) 0.073(16)
C37 0.069(17) 0.041(17) 0.13(3) -0.023(18) -0.024(19) 0.026(14)
C38 0.13(4) 0.12(3) 0.07(3) 0.00(2) -0.01(3) 0.08(3)
C39 0.11(4) 0.08(3) 0.11(3) 0.02(3) -0.01(3) 0.04(3)
C40 0.13(4) 0.10(3) 0.10(3) 0.00(3) -0.02(3) 0.07(3)
C41 0.07(3) 0.07(3) 0.13(4) -0.03(2) -0.03(2) 0.04(2)
C42 0.064(17) 0.045(18) 0.13(3) -0.020(18) -0.03(2) 0.026(15)
C43 0.22(5) 0.26(5) 0.21(5) 0.00(3) 0.04(3) 0.11(3)
C44 0.29(5) 0.32(5) 0.31(5) 0.01(3) -0.01(3) 0.16(3)
C46 0.25(3) 0.25(3) 0.24(3) -0.018(16) 0.012(16) 0.116(19)
C47 0.24(3) 0.25(3) 0.23(3) -0.010(16) 0.011(16) 0.117(19)
C48 0.14(6) 0.24(8) 0.23(8) 0.01(6) 0.02(6) 0.10(6)
C49 0.20(2) 0.20(2) 0.21(2) -0.006(16) 0.009(16) 0.122(16)
C50 0.22(3) 0.22(3) 0.23(3) 0.01(2) 0.01(2) 0.12(2)
C51 0.48(9) 0.48(9) 0.41(9) 0.01(4) -0.04(4) 0.22(5)
C52 0.27(5) 0.30(5) 0.34(6) -0.08(4) 0.03(4) 0.15(4)
C54 0.12(3) 0.13(3) 0.15(3) -0.07(2) 0.04(2) 0.04(2)
C55 0.13(2) 0.14(2) 0.15(3) 0.010(18) 0.015(17) 0.091(19)
C56 0.13(2) 0.14(2) 0.15(2) 0.010(17) 0.001(17) 0.077(18)
C57 0.19(3) 0.19(3) 0.21(3) 0.001(19) 0.009(18) 0.10(2)
C58 0.105(18) 0.12(2) 0.109(18) 0.042(16) -0.017(16) 0.026(16)
C59 0.16(3) 0.13(2) 0.14(2) 0.018(18) 0.031(18) 0.063(18)
C60 0.17(3) 0.15(2) 0.14(2) 0.011(17) -0.025(18) 0.089(19)
C61 0.162(19) 0.149(18) 0.164(19) 0.032(14) 0.014(15) 0.083(14)
C62 0.151(17) 0.144(17) 0.149(17) 0.036(13) 0.022(14) 0.083(13)
C63 0.14(2) 0.14(2) 0.12(2) 0.030(19) 0.043(19) 0.084(18)
C64 0.10(4) 0.36(7) 0.25(6) 0.16(6) 0.04(4) 0.11(5)
C65 0.21(4) 0.22(4) 0.22(4) -0.01(2) 0.008(19) 0.11(2)
C66 0.28(3) 0.28(3) 0.28(3) 0.000(16) -0.004(16) 0.14(2)
C67 0.28(3) 0.28(3) 0.29(3) 0.000(16) -0.003(16) 0.14(2)
C68 0.26(4) 0.25(4) 0.25(4) -0.01(2) 0.00(2) 0.13(3)
C69 0.24(4) 0.24(4) 0.25(4) 0.00(2) 0.00(2) 0.12(3)
O1 0.17(6) 0.17(6) 0.25(11) 0.000 0.000 0.09(3)
O2 0.20(5) 0.30(6) 0.25(5) -0.02(5) -0.04(4) 0.14(5)
Cl1 0.027(6) 0.076(8) 0.025(5) -0.029(5) 0.005(4) 0.001(5)
Cl2 0.141(16) 0.38(3) 0.27(2) -0.05(2) 0.046(16) 0.101(19)
C70 0.35(6) 0.32(6) 0.32(6) -0.02(4) 0.04(4) 0.17(4)
C71 0.39(7) 0.36(7) 0.39(7) 0.01(4) 0.01(4) 0.21(5)
C72 0.35(6) 0.35(6) 0.34(6) 0.00(2) 0.00(2) 0.18(3)
C73 0.53(11) 0.52(11) 0.53(11) -0.02(4) -0.01(4) 0.26(6)
C74 0.26(9) 0.15(6) 0.64(14) 0.07(8) -0.11(9) 0.10(6)

loop_
_atom_type_symbol
_atom_type_description
_atom_type_scat_dispersion_real
_atom_type_scat_dispersion_imag
_atom_type_scat_source
C C 0.0033 0.0016 'International Tables Vol C Tables 4.2.6.8 and 6.1.1.4'
H H 0.0000 0.0000 'International Tables Vol C Tables 4.2.6.8 and 6.1.1.4'
O O 0.0106 0.0060 'International Tables Vol C Tables 4.2.6.8 and 6.1.1.4'
In In -0.7276 1.3100 'International Tables Vol C Tables 4.2.6.8 and 6.1.1.4'
Mn Mn 0.3368 0.7283 'International Tables Vol C Tables 4.2.6.8 and 6.1.1.4'
Se Se -0.0929 2.2259 'International Tables Vol C Tables 4.2.6.8 and 6.1.1.4'
N N 0.0061 0.0033 'International Tables Vol C Tables 4.2.6.8 and 6.1.1.4'
Cl Cl 0.1484 0.1585 'International Tables Vol C Tables 4.2.6.8 and 6.1.1.4'

loop_
_geom_angle_atom_site_label_1
_geom_angle_atom_site_label_2
_geom_angle_atom_site_label_3
_geom_angle
_geom_angle_site_symmetry_1
_geom_angle_site_symmetry_3
Se3 In1 Se2 116.02(14) . .
Se3 In1 Se1 112.65(14) . .
Se2 In1 Se1 103.30(13) . .
Se3 In1 Se19 119.33(14) . 3_775
Se2 In1 Se19 108.72(12) . 3_775
Se1 In1 Se19 93.51(13) . 3_775
Se16 In2 Se4 107.72(13) 3_775 .
Se16 In2 Se5 113.13(13) 3_775 .
Se4 In2 Se5 112.54(13) . .
Se16 In2 Se2 103.85(12) 3_775 .
Se4 In2 Se2 108.74(12) . .
Se5 In2 Se2 110.42(13) . .
Se7 In3 Se3 109.51(14) . .
Se7 In3 Se4 111.16(16) . .
Se3 In3 Se4 107.12(13) . .
Se7 In3 Se6 109.24(15) . .
Se3 In3 Se6 106.81(14) . .
Se4 In3 Se6 112.85(13) . .
Se10 In4 Se5 111.74(14) . .
Se10 In4 Se8 107.93(13) . .
Se5 In4 Se8 111.38(13) . .
Se10 In4 Se6 104.33(13) . .
Se5 In4 Se6 109.84(12) . .
Se8 In4 Se6 111.40(13) . .
Se11 In5 Se9 110.50(15) . .
Se11 In5 Se7 109.31(16) . .
Se9 In5 Se7 110.23(17) . .
Se11 In5 Se8 105.04(14) . .
Se9 In5 Se8 113.21(16) . .
Se7 In5 Se8 108.36(14) . .
Se9 In6 Se10 122.7(2) . .
Se9 In6 Se14 113.5(2) . .
Se10 In6 Se14 111.1(2) . .
Se9 In6 Se13 104.1(2) . .
Se10 In6 Se13 111.1(2) . .
Se14 In6 Se13 88.62(17) . .
Se11 In7 Se12 113.93(15) . .
Se11 In7 Se15 102.38(14) . .
Se12 In7 Se15 115.59(14) . .
Se11 In7 Se13 112.45(14) . .
Se12 In7 Se13 109.58(14) . .
Se15 In7 Se13 102.24(13) . .
N16 In8 N15 72.2(15) . .
N16 In8 Se18 117.6(8) . .
N15 In8 Se18 95.4(12) . .
N16 In8 Se14 119.0(8) . .
N15 In8 Se14 94.0(11) . .
Se18 In8 Se14 122.9(2) . .
N16 In8 Se13 84.7(7) . .
N15 In8 Se13 154.4(14) . .
Se18 In8 Se13 105.23(15) . .
Se14 In8 Se13 87.54(14) . .
Se12 In9 Se16 110.71(13) . .
Se12 In9 Se19 115.73(14) . .
Se16 In9 Se19 117.88(13) . .
Se12 In9 Se17 110.03(13) . .
Se16 In9 Se17 102.05(13) . .
Se19 In9 Se17 98.46(12) . .
Se15 In10 Se18 110.51(16) . .
Se15 In10 Se20 114.75(15) . .
Se18 In10 Se20 100.98(14) . .
Se15 In10 Se17 112.54(13) . .
Se18 In10 Se17 109.94(15) . .
Se20 In10 Se17 107.47(15) . .
N13 In11 N14 73.8(10) . .
N13 In11 Se20 122.9(7) . .
N14 In11 Se20 95.9(9) . .
N13 In11 Se1 111.6(7) . 2_755
N14 In11 Se1 91.7(9) . 2_755
Se20 In11 Se1 124.97(15) . 2_755
N13 In11 Se19 85.9(6) . .
N14 In11 Se19 158.5(9) . .
Se20 In11 Se19 101.09(14) . .
Se1 In11 Se19 89.31(12) 2_755 .
N17 In12 Se23 120.6(14) . .
N17 In12 Se21 115.2(14) . .
Se23 In12 Se21 114.65(19) . .
N17 In12 Se24 88.2(12) . 20_565
Se23 In12 Se24 105.89(17) . 20_565
Se21 In12 Se24 107.09(18) . 20_565
Se23 In13 Se22 112.65(17) . .
Se23 In13 Se25 108.84(15) . .
Se22 In13 Se25 114.78(15) . .
Se23 In13 Se24 112.77(17) . .
Se22 In13 Se24 110.98(15) . .
Se25 In13 Se24 95.72(13) . .
Se21 In14 Se22 112.43(17) 2_765 21_655
Se21 In14 Se25 110.83(16) 2_765 .
Se22 In14 Se25 113.82(15) 21_655 .
Se21 In14 Se24 113.09(15) 2_765 .
Se22 In14 Se24 110.13(15) 21_655 .
Se25 In14 Se24 95.47(13) . .
N20 Mn1 N20 169.7(16) 18_554 .
N20 Mn1 N21 95.2(11) 18_554 18_554
N20 Mn1 N21 77.6(10) . 18_554
N20 Mn1 N21 77.6(10) 18_554 .
N20 Mn1 N21 95.2(11) . .
N21 Mn1 N21 93.5(16) 18_554 .
N20 Mn1 N19 95.6(11) 18_554 .
N20 Mn1 N19 92.4(12) . .
N21 Mn1 N19 94.1(12) 18_554 .
N21 Mn1 N19 170.2(12) . .
N20 Mn1 N19 92.4(12) 18_554 18_554
N20 Mn1 N19 95.6(11) . 18_554
N21 Mn1 N19 170.2(12) 18_554 18_554
N21 Mn1 N19 94.1(12) . 18_554
N19 Mn1 N19 79.0(17) . 18_554
N4 Mn3 N2 166.5(8) . .
N4 Mn3 N3 75.8(8) . .
N2 Mn3 N3 95.5(8) . .
N4 Mn3 N1 94.2(8) . .
N2 Mn3 N1 75.5(8) . .
N3 Mn3 N1 91.5(8) . .
N4 Mn3 Se2 106.0(6) . .
N2 Mn3 Se2 83.3(6) . .
N3 Mn3 Se2 85.8(6) . .
N1 Mn3 Se2 158.2(6) . .
N4 Mn3 Se6 83.6(6) . .
N2 Mn3 Se6 104.6(6) . .
N3 Mn3 Se6 159.4(6) . .
N1 Mn3 Se6 89.3(6) . .
Se2 Mn3 Se6 100.79(17) . .
N8 Mn4 N6 167.7(11) . .
N8 Mn4 N7 76.8(9) . .
N6 Mn4 N7 94.3(10) . .
N8 Mn4 N5 96.0(11) . .
N6 Mn4 N5 75.0(9) . .
N7 Mn4 N5 89.1(9) . .
N8 Mn4 Se8 107.8(8) . .
N6 Mn4 Se8 80.5(6) . .
N7 Mn4 Se8 90.3(7) . .
N5 Mn4 Se8 155.4(7) . .
N8 Mn4 Se4 81.0(7) . .
N6 Mn4 Se4 106.5(8) . .
N7 Mn4 Se4 156.9(6) . .
N5 Mn4 Se4 86.9(6) . .
Se8 Mn4 Se4 102.59(16) . .
N10 Mn5 N11 165.5(11) . .
N10 Mn5 N12 95.2(12) . .
N11 Mn5 N12 76.0(12) . .
N10 Mn5 N9 75.9(12) . .
N11 Mn5 N9 92.0(12) . .
N12 Mn5 N9 86.9(10) . .
N10 Mn5 Se13 91.4(9) . .
N11 Mn5 Se13 100.3(9) . .
N12 Mn5 Se13 92.0(8) . .
N9 Mn5 Se13 167.1(8) . .
N10 Mn5 Se17 99.1(8) . .
N11 Mn5 Se17 88.2(8) . .
N12 Mn5 Se17 163.2(9) . .
N9 Mn5 Se17 88.0(8) . .
Se13 Mn5 Se17 96.42(15) . .
In11 Se1 In1 85.00(12) 3_775 .
In1 Se2 In2 99.35(12) . .
In1 Se2 Mn3 106.55(15) . .
In2 Se2 Mn3 107.32(15) . .
In1 Se3 In3 96.55(13) . .
In2 Se4 In3 100.95(13) . .
In2 Se4 Mn4 108.01(15) . .
In3 Se4 Mn4 104.01(15) . .
In2 Se5 In4 99.55(13) . .
In4 Se6 In3 97.95(12) . .
In4 Se6 Mn3 109.80(15) . .
In3 Se6 Mn3 109.87(15) . .
In3 Se7 In5 100.78(16) . .
In4 Se8 In5 101.47(14) . .
In4 Se8 Mn4 106.20(15) . .
In5 Se8 Mn4 109.17(16) . .
In6 Se9 In5 98.52(18) . .
In6 Se10 In4 96.78(16) . .
In7 Se11 In5 101.40(14) . .
In9 Se12 In7 99.74(13) . .
In7 Se13 Mn5 112.08(15) . .
In7 Se13 In6 126.46(16) . .
Mn5 Se13 In6 117.23(16) . .
In7 Se13 In8 107.20(13) . .
Mn5 Se13 In8 107.11(16) . .
In6 Se13 In8 77.32(12) . .
In8 Se14 In6 86.98(19) . .
In10 Se15 In7 102.02(14) . .
In2 Se16 In9 101.61(13) 2_755 .
In10 Se17 In9 101.47(13) . .
In10 Se17 Mn5 106.73(15) . .
In9 Se17 Mn5 111.28(14) . .
In8 Se18 In10 99.94(16) . .
In9 Se19 In1 119.97(14) . 2_755
In9 Se19 In11 106.85(13) . .
In1 Se19 In11 79.31(11) 2_755 .
In11 Se20 In10 100.37(14) . .
In12 Se21 In14 99.26(17) . 3_675
In14 Se22 In13 95.41(14) 20_565 .
In12 Se23 In13 100.35(17) . .
In13 Se24 In14 81.26(11) . .
In13 Se24 In12 102.59(15) . 21_655
In14 Se24 In12 104.51(15) . 21_655
In13 Se25 In14 83.48(12) . .
C1 N1 Mn3 109(2) . .
C6 N2 Mn3 109(2) . .
C7 N3 Mn3 108(2) . .
C12 N4 Mn3 111(2) . .
C13 N5 Mn4 107(2) . .
C18 N6 Mn4 113(2) . .
C24 N7 Mn4 109(2) . .
C19 N8 Mn4 111(2) . .
C25 N9 Mn5 106(2) . .
C30 N10 Mn5 111(2) . .
C31 N11 Mn5 108(3) . .
C36 N12 Mn5 109(2) . .
C37 N13 In11 112(2) . .
C42 N14 In11 108(2) . .
C43 N15 In8 99(4) . .
C48 N16 In8 114(4) . .
C49 N17 In12 121(4) . .
C55 N19 Mn1 106(3) . .
C58 N20 Mn1 111(2) . .
C63 N21 Mn1 111(2) . .
C6 C1 N1 125(4) . .
C6 C1 C2 117(4) . .
N1 C1 C2 112(4) . .
C1 C2 C3 112(4) . .
C4 C3 C2 127(5) . .
C3 C4 C5 116(5) . .
C6 C5 C4 113(4) . .
C1 C6 C5 128(4) . .
C1 C6 N2 115(4) . .
C5 C6 N2 112(4) . .
C12 C7 N3 122(4) . .
C12 C7 C8 118(4) . .
N3 C7 C8 109(3) . .
C9 C8 C7 104(4) . .
C10 C9 C8 126(5) . .
C9 C10 C11 114(4) . .
C12 C11 C10 110(4) . .
C7 C12 N4 114(4) . .
C7 C12 C11 125(4) . .
N4 C12 C11 111(3) . .
C18 C13 C14 132(4) . .
C18 C13 N5 120(4) . .
C14 C13 N5 109(3) . .
C15 C14 C13 107(4) . .
C16 C15 C14 130(5) . .
C15 C16 C17 120(4) . .
C16 C17 C18 113(4) . .
C13 C18 N6 125(4) . .
C13 C18 C17 119(4) . .
N6 C18 C17 116(3) . .
C24 C19 N8 113(3) . .
C24 C19 C20 119(4) . .
N8 C19 C20 110(4) . .
C21 C20 C19 105(4) . .
C22 C21 C20 122(5) . .
C21 C22 C23 115(4) . .
C22 C23 C24 115(4) . .
N7 C24 C19 116(3) . .
N7 C24 C23 117(3) . .
C19 C24 C23 112(3) . .
C30 C25 N9 102(3) . .
C30 C25 C26 109(4) . .
N9 C25 C26 109(4) . .
C27 C26 C25 105(5) . .
C28 C27 C26 110(5) . .
C27 C28 C29 106(7) . .
C28 C29 C30 98(5) . .
N10 C30 C25 110(4) . .
N10 C30 C29 102(4) . .
C25 C30 C29 104(4) . .
C32 C31 N11 121(5) . .
C32 C31 C36 121(5) . .
N11 C31 C36 115(4) . .
C31 C32 C33 123(6) . .
C34 C33 C32 108(5) . .
C35 C34 C33 130(6) . .
C34 C35 C36 117(5) . .
N12 C36 C31 108(4) . .
N12 C36 C35 110(5) . .
C31 C36 C35 116(4) . .
C42 C37 N13 109(3) . .
C42 C37 C38 112(3) . .
N13 C37 C38 111(3) . .
C39 C38 C37 110(3) . .
C38 C39 C40 112(3) . .
C39 C40 C41 110(3) . .
C40 C41 C42 107(3) . .
N14 C42 C37 110(3) . .
N14 C42 C41 112(3) . .
C37 C42 C41 113(3) . .
C48 C43 N15 114(9) . .
C48 C43 C44 117(9) . .
N15 C43 C44 102(8) . .
C43 C44 C46 87(7) . .
C47 C46 C44 101(6) . .
C48 C47 C46 112(7) . .
C43 C48 N16 99(7) . .
C43 C48 C47 99(7) . .
N16 C48 C47 112(6) . .
N17 C49 C50 111(5) . .
N19 C55 C55 117(3) . 18_554
N19 C55 C56 109(4) . .
C55 C55 C56 118(3) 18_554 .
C55 C56 C57 107(5) . .
C57 C57 C56 117(4) 18_554 .
N20 C58 C63 119(4) . 18_554
N20 C58 C59 121(4) . 18_554
C63 C58 C59 117(4) 18_554 18_554
C60 C59 C58 109(4) . 18_554
C59 C60 C61 109(4) . .
C62 C61 C60 111(5) . .
C61 C62 C63 111(4) . .
N21 C63 C58 115(4) . 18_554
N21 C63 C62 114(4) . .
C58 C63 C62 113(4) 18_554 .
C66 C64 C69 73(5) . .
C68 C65 C69 102(7) . .
C67 C66 C64 135(7) . .
C68 C67 C66 118(8) . .
C65 C68 C67 117(8) . .
N23 C69 C65 90(7) . .
N23 C69 C64 100(6) . .
C65 C69 C64 150(7) . .
C70 C72 C73 98(10) . .
C70 C72 C71 96(9) . .
C73 C72 C71 72(8) . .

loop_
_geom_bond_atom_site_label_1
_geom_bond_atom_site_label_2
_geom_bond_distance
_geom_bond_site_symmetry_2
In1 Se3 2.531(4) .
In1 Se2 2.589(4) .
In1 Se1 2.593(4) .
In1 Se19 2.609(4) 3_775
In2 Se16 2.560(4) 3_775
In2 Se4 2.568(4) .
In2 Se5 2.573(4) .
In2 Se2 2.611(4) .
In3 Se7 2.550(5) .
In3 Se3 2.570(4) .
In3 Se4 2.595(4) .
In3 Se6 2.615(4) .
In4 Se10 2.571(4) .
In4 Se5 2.582(4) .
In4 Se8 2.583(4) .
In4 Se6 2.590(4) .
In5 Se11 2.566(4) .
In5 Se9 2.566(5) .
In5 Se7 2.587(5) .
In5 Se8 2.602(4) .
In6 Se9 2.511(6) .
In6 Se10 2.526(5) .
In6 Se14 2.568(5) .
In6 Se13 2.802(6) .
In7 Se11 2.559(4) .
In7 Se12 2.566(4) .
In7 Se15 2.578(4) .
In7 Se13 2.630(4) .
In8 N16 2.24(3) .
In8 N15 2.49(4) .
In8 Se18 2.528(5) .
In8 Se14 2.566(5) .
In8 Se13 2.854(4) .
In9 Se12 2.555(4) .
In9 Se16 2.562(4) .
In9 Se19 2.597(4) .
In9 Se17 2.656(4) .
In10 Se15 2.552(4) .
In10 Se18 2.581(5) .
In10 Se20 2.586(4) .
In10 Se17 2.607(4) .
In11 N13 2.30(3) .
In11 N14 2.44(3) .
In11 Se20 2.515(5) .
In11 Se1 2.552(4) 2_755
In11 Se19 2.832(4) .
In12 N17 2.22(4) .
In12 Se23 2.525(5) .
In12 Se21 2.528(5) .
In12 Se24 2.754(5) 20_565
In13 Se23 2.544(5) .
In13 Se22 2.545(5) .
In13 Se25 2.589(4) .
In13 Se24 2.643(4) .
In14 Se21 2.539(5) 2_765
In14 Se22 2.544(4) 21_655
In14 Se25 2.590(4) .
In14 Se24 2.653(4) .
Mn1 N20 2.25(3) 18_554
Mn1 N20 2.25(3) .
Mn1 N21 2.27(3) 18_554
Mn1 N21 2.27(3) .
Mn1 N19 2.33(3) .
Mn1 N19 2.33(3) 18_554
Mn3 N4 2.30(2) .
Mn3 N2 2.30(2) .
Mn3 N3 2.34(2) .
Mn3 N1 2.39(2) .
Mn3 Se2 2.671(5) .
Mn3 Se6 2.715(6) .
Mn4 N8 2.24(2) .
Mn4 N6 2.25(3) .
Mn4 N7 2.35(2) .
Mn4 N5 2.39(2) .
Mn4 Se8 2.724(5) .
Mn4 Se4 2.745(5) .
Mn5 N10 2.285(17) .
Mn5 N11 2.31(3) .
Mn5 N12 2.35(3) .
Mn5 N9 2.37(3) .
Mn5 Se13 2.669(5) .
Mn5 Se17 2.712(5) .
Se1 In11 2.552(4) 3_775
Se16 In2 2.561(4) 2_755
Se19 In1 2.609(4) 2_755
Se21 In14 2.540(5) 3_675
Se22 In14 2.545(4) 20_565
Se24 In12 2.754(5) 21_655
N1 C1 1.37(5) .
N2 C6 1.55(5) .
N3 C7 1.45(5) .
N4 C12 1.51(5) .
N5 C13 1.52(5) .
N6 C18 1.43(4) .
N7 C24 1.43(4) .
N8 C19 1.53(5) .
N9 C25 1.56(5) .
N10 C30 1.51(5) .
N11 C31 1.43(5) .
N12 C36 1.46(5) .
N13 C37 1.50(4) .
N14 C42 1.49(5) .
N15 C43 1.50(9) .
N16 C48 1.48(7) .
N17 C49 1.50(2) .
N19 C55 1.43(5) .
N20 C58 1.34(5) .
N21 C63 1.43(5) .
N23 C69 1.58(10) .
C1 C6 1.34(6) .
C1 C2 1.50(6) .
C2 C3 1.55(7) .
C3 C4 1.40(7) .
C4 C5 1.51(6) .
C5 C6 1.50(6) .
C7 C12 1.34(5) .
C7 C8 1.61(5) .
C8 C9 1.59(6) .
C9 C10 1.40(7) .
C10 C11 1.57(6) .
C11 C12 1.51(5) .
C13 C18 1.25(5) .
C13 C14 1.52(5) .
C14 C15 1.45(6) .
C15 C16 1.31(6) .
C16 C17 1.53(6) .
C17 C18 1.54(5) .
C19 C24 1.44(5) .
C19 C20 1.58(5) .
C20 C21 1.54(6) .
C21 C22 1.31(6) .
C22 C23 1.53(6) .
C23 C24 1.54(5) .
C25 C30 1.55(6) .
C25 C26 1.58(6) .
C26 C27 1.57(7) .
C27 C28 1.51(9) .
C28 C29 1.66(9) .
C29 C30 1.69(7) .
C31 C32 1.22(6) .
C31 C36 1.50(6) .
C32 C33 1.60(7) .
C33 C34 1.51(8) .
C34 C35 1.22(7) .
C35 C36 1.55(6) .
C37 C42 1.49(5) .
C37 C38 1.53(5) .
C38 C39 1.49(5) .
C39 C40 1.54(6) .
C40 C41 1.55(5) .
C41 C42 1.56(5) .
C43 C48 1.37(10) .
C43 C44 1.63(11) .
C44 C46 1.97(11) .
C46 C47 1.52(2) .
C47 C48 1.51(2) .
C49 C50 1.53(2) .
C55 C55 1.47(9) 18_554
C55 C56 1.58(6) .
C56 C57 1.58(7) .
C57 C57 1.44(11) 18_554
C58 C63 1.52(6) 18_554
C58 C59 1.59(6) 18_554
C59 C60 1.49(7) .
C59 C58 1.59(6) 18_554
C60 C61 1.52(7) .
C61 C62 1.50(6) .
C62 C63 1.61(6) .
C63 C58 1.52(6) 18_554
C64 C66 1.99(12) .
C64 C69 2.02(11) .
C65 C68 1.51(10) .
C65 C69 1.64(10) .
C66 C67 1.79(11) .
C67 C68 1.55(10) .
C70 C72 1.58(14) .
C71 C72 1.97(15) .
C72 C73 1.84(19) .

loop_
_geom_torsion_atom_site_label_1
_geom_torsion_atom_site_label_2
_geom_torsion_atom_site_label_3
_geom_torsion_atom_site_label_4
_geom_torsion
_geom_torsion_site_symmetry_1
_geom_torsion_site_symmetry_2
_geom_torsion_site_symmetry_3
_geom_torsion_site_symmetry_4
Mn3 N1 C1 C6 15(7) . . . .
Mn3 N1 C1 C2 166(3) . . . .
C6 C1 C2 C3 -21(8) . . . .
N1 C1 C2 C3 -174(4) . . . .
C1 C2 C3 C4 17(8) . . . .
C2 C3 C4 C5 -16(8) . . . .
C3 C4 C5 C6 18(6) . . . .
N1 C1 C6 C5 179(5) . . . .
C2 C1 C6 C5 30(9) . . . .
N1 C1 C6 N2 -30(8) . . . .
C2 C1 C6 N2 -180(100) . . . .
C4 C5 C6 C1 -28(8) . . . .
C4 C5 C6 N2 -179(4) . . . .
Mn3 N2 C6 C1 28(6) . . . .
Mn3 N2 C6 C5 -177(3) . . . .
Mn3 N3 C7 C12 23(5) . . . .
Mn3 N3 C7 C8 167(2) . . . .
C12 C7 C8 C9 -34(5) . . . .
N3 C7 C8 C9 -180(3) . . . .
C7 C8 C9 C10 39(7) . . . .
C8 C9 C10 C11 -43(8) . . . .
C9 C10 C11 C12 35(7) . . . .
N3 C7 C12 N4 -35(6) . . . .
C8 C7 C12 N4 -177(3) . . . .
N3 C7 C12 C11 -178(4) . . . .
C8 C7 C12 C11 40(7) . . . .
Mn3 N4 C12 C7 28(5) . . . .
Mn3 N4 C12 C11 176(3) . . . .
C10 C11 C12 C7 -38(7) . . . .
C10 C11 C12 N4 178(4) . . . .
Mn4 N5 C13 C18 -3(6) . . . .
Mn4 N5 C13 C14 173(3) . . . .
C18 C13 C14 C15 -3(8) . . . .
N5 C13 C14 C15 -178(4) . . . .
C13 C14 C15 C16 5(9) . . . .
C14 C15 C16 C17 -2(10) . . . .
C15 C16 C17 C18 -4(8) . . . .
C14 C13 C18 N6 -176(5) . . . .
N5 C13 C18 N6 -1(9) . . . .
C14 C13 C18 C17 -3(10) . . . .
N5 C13 C18 C17 172(4) . . . .
Mn4 N6 C18 C13 5(8) . . . .
Mn4 N6 C18 C17 -168(4) . . . .
C16 C17 C18 C13 6(8) . . . .
C16 C17 C18 N6 -180(4) . . . .
Mn4 N8 C19 C24 -31(5) . . . .
Mn4 N8 C19 C20 -166(3) . . . .
C24 C19 C20 C21 46(6) . . . .
N8 C19 C20 C21 178(4) . . . .
C19 C20 C21 C22 -49(9) . . . .
C20 C21 C22 C23 49(10) . . . .
C21 C22 C23 C24 -41(8) . . . .
Mn4 N7 C24 C19 -36(4) . . . .
Mn4 N7 C24 C23 -171(3) . . . .
N8 C19 C24 N7 46(5) . . . .
C20 C19 C24 N7 177(4) . . . .
N8 C19 C24 C23 -176(4) . . . .
C20 C19 C24 C23 -46(6) . . . .
C22 C23 C24 N7 177(4) . . . .
C22 C23 C24 C19 40(6) . . . .
Mn5 N9 C25 C30 56(3) . . . .
Mn5 N9 C25 C26 171(3) . . . .
C30 C25 C26 C27 -64(5) . . . .
N9 C25 C26 C27 -174(4) . . . .
C25 C26 C27 C28 63(7) . . . .
C26 C27 C28 C29 -71(7) . . . .
C27 C28 C29 C30 71(6) . . . .
Mn5 N10 C30 C25 40(4) . . . .
Mn5 N10 C30 C29 150(3) . . . .
N9 C25 C30 N10 -65(4) . . . .
C26 C25 C30 N10 180(4) . . . .
N9 C25 C30 C29 -174(3) . . . .
C26 C25 C30 C29 71(5) . . . .
C28 C29 C30 N10 175(5) . . . .
C28 C29 C30 C25 -71(5) . . . .
Mn5 N11 C31 C32 -157(6) . . . .
Mn5 N11 C31 C36 42(5) . . . .
N11 C31 C32 C33 176(5) . . . .
C36 C31 C32 C33 -23(11) . . . .
C31 C32 C33 C34 21(10) . . . .
C32 C33 C34 C35 -15(15) . . . .
C33 C34 C35 C36 10(16) . . . .
Mn5 N12 C36 C31 41(4) . . . .
Mn5 N12 C36 C35 169(3) . . . .
C32 C31 C36 N12 140(6) . . . .
N11 C31 C36 N12 -58(6) . . . .
C32 C31 C36 C35 16(9) . . . .
N11 C31 C36 C35 177(5) . . . .
C34 C35 C36 N12 -131(8) . . . .
C34 C35 C36 C31 -8(11) . . . .
In11 N13 C37 C42 45(3) . . . .
In11 N13 C37 C38 168(2) . . . .
C42 C37 C38 C39 55(4) . . . .
N13 C37 C38 C39 -67(4) . . . .
C37 C38 C39 C40 -57(5) . . . .
C38 C39 C40 C41 60(5) . . . .
C39 C40 C41 C42 -57(4) . . . .
In11 N14 C42 C37 43(3) . . . .
In11 N14 C42 C41 -84(3) . . . .
N13 C37 C42 N14 -59(4) . . . .
C38 C37 C42 N14 177(3) . . . .
N13 C37 C42 C41 67(4) . . . .
C38 C37 C42 C41 -57(4) . . . .
C40 C41 C42 N14 -178(3) . . . .
C40 C41 C42 C37 57(4) . . . .
In8 N15 C43 C48 -54(8) . . . .
In8 N15 C43 C44 179(6) . . . .
C48 C43 C44 C46 40(10) . . . .
N15 C43 C44 C46 165(7) . . . .
C44 C46 C47 C48 -17(10) . . . .
N15 C43 C48 N16 73(8) . . . .
C44 C43 C48 N16 -168(8) . . . .
N15 C43 C48 C47 -173(7) . . . .
C44 C43 C48 C47 -54(10) . . . .
In8 N16 C48 C43 -54(7) . . . .
In8 N16 C48 C47 -158(5) . . . .
C46 C47 C48 C43 40(10) . . . .
C46 C47 C48 N16 144(7) . . . .
In12 N17 C49 C50 -177(4) . . . .
Mn1 N19 C55 C55 -32(6) . . . 18_554
Mn1 N19 C55 C56 -169(3) . . . .
N19 C55 C56 C57 -180(100) . . . .
C55 C55 C56 C57 43(7) 18_554 . . .
C55 C56 C57 C57 -46(9) . . . 18_554
Mn1 N20 C58 C63 -28(6) . . . 18_554
Mn1 N20 C58 C59 173(4) . . . 18_554
C58 C59 C60 C61 -59(6) 18_554 . . .
C59 C60 C61 C62 70(6) . . . .
C60 C61 C62 C63 -59(6) . . . .
Mn1 N21 C63 C58 -15(5) . . . 18_554
Mn1 N21 C63 C62 -147(3) . . . .
C61 C62 C63 N21 175(4) . . . .
C61 C62 C63 C58 42(6) . . . 18_554
C64 C66 C67 C68 29(14) . . . .
C69 C65 C68 C67 42(10) . . . .
C66 C67 C68 C65 -39(12) . . . .
C68 C65 C69 N23 -179(7) . . . .
C68 C65 C69 C64 -69(16) . . . .
